data_2107359
loop_
_publ_author_name
'Sciau, P.'
'Calvarin, G.'
'Ravez, J.'

_publ_section_title
;
 Structures des phases paraelectriques et ferroelectriques de Pb2 K Nb5
 O15
;
_journal_name_full 'Acta Crystallographica B (39,1983-)'
_journal_page_first 459
_journal_page_last 466
_journal_volume 55
_journal_year 1999
_chemical_formula_sum 'K2.35 Nb5 O15 Pb3.65'
_chemical_name_systematic 'Pb3.65 K2.35 (Nb5 O15)'
_space_group_IT_number 38
_symmetry_space_group_name_Hall 'C -2 -2'
_symmetry_space_group_name_H-M 'C m 2 m'
_cell_angle_alpha 90
_cell_angle_beta 90
_cell_angle_gamma 90
_cell_formula_units_Z 4
_cell_length_a 17.779
_cell_length_b 18.015
_cell_length_c 3.9209
_cell_volume 1255.820
_citation_journal_id_ASTM ASBSDK
_cod_data_source_file Sciau_ASBSDK_1999_209.cif
_cod_data_source_block K2.35Nb5O15Pb3.65
_cod_original_cell_volume 1255.82
_cod_original_sg_symbol_Hall 'A 2 -2 (y,z,x)'
_cod_database_code 2107359

loop_
_symmetry_equiv_pos_as_xyz
x,y,z
-x,y,-z
x,y,-z
-x,y,z
x+1/2,y+1/2,z
-x+1/2,y+1/2,-z
x+1/2,y+1/2,-z
-x+1/2,y+1/2,z

loop_
_atom_site_label
_atom_site_type_symbol
_atom_site_fract_x
_atom_site_fract_y
_atom_site_fract_z
_atom_site_occupancy
_atom_site_U_iso_or_equiv
O6 O-2 0.1142 0.3047 0.5 1 0.0
O9 O-2 0.2154 0.0018 0 1 0.0
K6 K+1 0.4725 0.3481 0.5 0.45 0.0
Nb4 Nb+4 0.3191 0.3983 0 1 0.0
O15 O-2 0.2147 0.3517 0 1 0.0
O8 O-2 0.1401 0.2126 0 1 0.0
Pb6 Pb+2 0.4725 0.3481 0.5 0.55 0.0
Nb3 Nb+4 0.1771 0.1114 0 1 0.0
O17 O-2 0.4225 0.4156 0 1 0.0
Nb2 Nb+4 0 0.4996 0 1 0.0
Pb3 Pb+2 0.5 0.321 0.5 0.55 0.0
K4 K+1 0.3257 0.0435 0.5 0.45 0.0
Pb7 Pb+2 0.256 0.2565 0.5 0.9 0.0
K1 K+1 0.326 -0.006 0.5 0.45 0.0
O11 O-2 0.4191 0.0706 0 1 0.0
O16 O-2 0.3481 0.2828 0 1 0.0
O1 O-2 0 -0.0138 0.5 1 0.0
O14 O-2 0.0802 0.4164 0 1 0.0
Nb5 Nb+4 0.3937 0.1863 0 1 0.0
Pb2 Pb+2 0 0.145 0.5 0.55 0.0
O10 O-2 0.2845 0.1419 0 1 0.0
K7 K+1 0.256 0.2565 0.5 0.1 0.0
K2 K+1 0 0.145 0.5 0.45 0.0
O4 O-2 0.3075 0.3857 0.5 1 0.0
K5 K+1 -0.0133 0.1965 0.5 0.45 0.0
O7 O-2 0.0784 0.0736 0 1 0.0
O3 O-2 0.1802 0.1013 0.5 1 0.0
O13 O-2 0 0.2794 0 1 0.0
Nb6 Nb+4 0.1041 0.3293 0 1 0.0
Pb1 Pb+2 0.326 -0.006 0.5 0.55 0.0
O12 O-2 0.5 0.205 0 1 0.0
K3 K+1 0.5 0.321 0.5 0.45 0.0
O2 O-2 0.5 -0.0088 0.5 1 0.0
Pb5 Pb+2 -0.0133 0.1965 0.5 0.55 0.0
O5 O-2 0.3922 0.1753 0.5 1 0.0
Nb1 Nb+4 0 0 0 1 0.0
Pb4 Pb+2 0.3257 0.0435 0.5 0.55 0.0
